data_1515398
loop_
_publ_author_name
'Fuchs, M. A.'
'Altesleben, C.'
'Staudt, S. C.'
'Walter, O.'
'Zevaco, T. A.'
'Dinjus, E.'

_publ_section_title
;
 New air-stable zinc complexes formed from cyanoacrylate- and
 methylenemalonate-based [N2O2]-ligands and their role as catalysts in
 epoxide--CO2 coupling
;
_journal_issue 6
_journal_name_full 'Catalysis Science &amp; Technology'
_journal_page_first 1658
_journal_paper_doi 10.1039/c4cy00125g
_journal_volume 4
_journal_year 2014
_chemical_formula_sum 'C24 H30 Cl2 N2 O9 S Zn'
_chemical_formula_weight 658.83
_chemical_name_systematic
;
 ?
;
_space_group_crystal_system monoclinic
_space_group_IT_number 14
_space_group_name_Hall '-P 2yn'
_space_group_name_H-M_alt 'P 1 21/n 1'
_symmetry_space_group_name_Hall '-P 2yn'
_symmetry_space_group_name_H-M 'P 1 21/n 1'
_atom_sites_solution_hydrogens geom
_audit_creation_method SHELXL-2013
_cell_angle_alpha 90
_cell_angle_beta 103.9830(10)
_cell_angle_gamma 90
_cell_formula_units_Z 4
_cell_length_a 13.3344(8)
_cell_length_b 9.1475(6)
_cell_length_c 24.1887(15)
_cell_measurement_temperature 100(2)
_cell_volume 2863.0(3)
_computing_structure_refinement 'SHELXL-2013 (Sheldrick, 2013)'
_diffrn_ambient_temperature 100(2)
_diffrn_measured_fraction_theta_full 1.000
_diffrn_measured_fraction_theta_max 0.939
_diffrn_radiation_type MoK\a
_diffrn_radiation_wavelength 0.71073
_diffrn_reflns_av_R_equivalents 0.0208
_diffrn_reflns_av_unetI/netI 0.0130
_diffrn_reflns_Laue_measured_fraction_full 1.000
_diffrn_reflns_Laue_measured_fraction_max 0.939
_diffrn_reflns_limit_h_max 17
_diffrn_reflns_limit_h_min -17
_diffrn_reflns_limit_k_max 11
_diffrn_reflns_limit_k_min -11
_diffrn_reflns_limit_l_max 31
_diffrn_reflns_limit_l_min -31
_diffrn_reflns_number 50778
_diffrn_reflns_point_group_measured_fraction_full 1.000
_diffrn_reflns_point_group_measured_fraction_max 0.939
_diffrn_reflns_theta_full 25.242
_diffrn_reflns_theta_max 28.548
_diffrn_reflns_theta_min 1.603
_exptl_absorpt_coefficient_mu 1.170
_exptl_crystal_density_diffrn 1.528
_exptl_crystal_F_000 1360
_exptl_crystal_size_max 0.297
_exptl_crystal_size_mid 0.247
_exptl_crystal_size_min 0.207
_refine_diff_density_max 1.162
_refine_diff_density_min -0.839
_refine_diff_density_rms 0.063
_refine_ls_extinction_method none
_refine_ls_goodness_of_fit_ref 1.026
_refine_ls_hydrogen_treatment refU
_refine_ls_matrix_type full
_refine_ls_number_parameters 388
_refine_ls_number_reflns 6850
_refine_ls_number_restraints 20
_refine_ls_restrained_S_all 1.060
_refine_ls_R_factor_all 0.0302
_refine_ls_R_factor_gt 0.0275
_refine_ls_shift/su_max 0.001
_refine_ls_shift/su_mean 0.000
_refine_ls_structure_factor_coef Fsqd
_refine_ls_weighting_details
;
 w=1/[\s^2^(Fo^2^)+(0.0280P)^2^+2.8729P]
 where P=(Fo^2^+2Fc^2^)/3
;
_refine_ls_weighting_scheme calc
_refine_ls_wR_factor_gt 0.0650
_refine_ls_wR_factor_ref 0.0665
_reflns_Friedel_coverage 0.000
_reflns_number_gt 6354
_reflns_number_total 6850
_reflns_threshold_expression 'I > 2\s(I)'
_cod_data_source_file c4cy00125g1.cif
_cod_data_source_block mfit17
_cod_depositor_comments 'Adding full bibliography for 1515395--1515399.cif.'
_cod_database_code 1515398
_shelx_space_group_comment
;
The symmetry employed for this shelxl refinement is uniquely defined
by the following loop, which should always be used as a source of
symmetry information in preference to the above space-group names.
They are only intended as comments.
;
_shelx_estimated_absorpt_t_min 0.723
_shelx_estimated_absorpt_t_max 0.794
_shelxl_version_number 2013-2

loop_
_space_group_symop_operation_xyz
'x, y, z'
'-x+1/2, y+1/2, -z+1/2'
'-x, -y, -z'
'x-1/2, -y-1/2, z-1/2'

loop_
_atom_site_label
_atom_site_type_symbol
_atom_site_fract_x
_atom_site_fract_y
_atom_site_fract_z
_atom_site_U_iso_or_equiv
_atom_site_adp_type
_atom_site_occupancy
_atom_site_site_symmetry_order
_atom_site_calc_flag
_atom_site_refinement_flags_posn
_atom_site_refinement_flags_adp
_atom_site_refinement_flags_occupancy
_atom_site_disorder_assembly
_atom_site_disorder_group
Zn1 Zn 0.23260(2) 0.13785(2) 0.04193(2) 0.01363(5) Uani 1 1 d . . . . .
S1 S 0.12942(3) 0.45175(4) -0.00672(2) 0.01456(8) Uani 1 1 d . . . . .
Cl1 Cl 0.15949(3) -0.24067(5) -0.20880(2) 0.02701(10) Uani 1 1 d . . . . .
Cl2 Cl -0.01747(3) -0.36202(4) -0.15368(2) 0.02210(9) Uani 1 1 d . . . . .
O1 O 0.36975(8) 0.24654(12) 0.06757(5) 0.0179(2) Uani 1 1 d . . . . .
O2 O 0.52430(8) 0.34306(13) 0.07037(5) 0.0194(2) Uani 1 1 d D . . . .
O3 O 0.61312(9) 0.29751(15) -0.01578(5) 0.0273(3) Uani 1 1 d . . . . .
O4 O 0.52676(8) 0.14634(13) -0.08355(5) 0.0206(2) Uani 1 1 d D . . . .
O5 O 0.21723(8) 0.11788(12) 0.12297(5) 0.0175(2) Uani 1 1 d . . . . .
O6 O 0.17469(9) 0.02983(13) 0.19996(4) 0.0191(2) Uani 1 1 d D . . . .
O7 O -0.01611(11) -0.27992(15) 0.11367(5) 0.0317(3) Uani 1 1 d . . . . .
O8 O 0.01124(17) -0.1240(2) 0.18647(7) 0.0816(8) Uani 1 1 d D . . . .
O9 O 0.12676(8) 0.29391(12) 0.01357(5) 0.0169(2) Uani 1 1 d . . . . .
N1 N 0.28802(10) 0.05993(14) -0.02387(5) 0.0153(2) Uani 1 1 d . . . . .
N2 N 0.14356(9) -0.04502(14) 0.02278(5) 0.0135(2) Uani 1 1 d . . . . .
C1 C 0.21995(11) -0.04257(16) -0.05694(6) 0.0147(3) Uani 1 1 d . . . . .
C2 C 0.22412(12) -0.08960(18) -0.11118(6) 0.0185(3) Uani 1 1 d . . . . .
H2 H 0.2769 -0.0539 -0.1278 0.024(4) Uiso 1 1 calc R U . . .
C3 C 0.15214(12) -0.18774(18) -0.14095(6) 0.0178(3) Uani 1 1 d . . . . .
C4 C 0.07400(11) -0.23995(16) -0.11710(6) 0.0151(3) Uani 1 1 d . . . . .
C5 C 0.06838(11) -0.19459(16) -0.06325(6) 0.0145(3) Uani 1 1 d . . . . .
H5 H 0.0146 -0.2302 -0.0473 0.024(4) Uiso 1 1 calc R U . . .
C6 C 0.14127(11) -0.09684(16) -0.03234(6) 0.0133(3) Uani 1 1 d . . . . .
C7 C 0.37564(11) 0.09234(17) -0.03631(6) 0.0150(3) Uani 1 1 d . . . . .
H7 H 0.3897 0.0436 -0.0683 0.017(4) Uiso 1 1 calc R U . . .
C8 C 0.45151(11) 0.19155(17) -0.00758(6) 0.0151(3) Uani 1 1 d . . . . .
C9 C 0.44431(11) 0.25986(16) 0.04469(6) 0.0150(3) Uani 1 1 d . . . . .
C10 C 0.53920(11) 0.21981(17) -0.03323(6) 0.0162(3) Uani 1 1 d . . . . .
C11 C 0.60376(12) 0.17124(18) -0.11531(7) 0.0197(3) Uani 1 1 d D . . . .
H11A H 0.6724 0.1378 -0.0933 0.022(4) Uiso 1 1 calc R U . . .
H11B H 0.6081 0.2766 -0.1238 0.022(4) Uiso 1 1 calc R U . . .
C12 C 0.57004(13) 0.0847(2) -0.16973(7) 0.0260(4) Uani 1 1 d D . . . .
H12A H 0.5673 -0.0194 -0.1606 0.036(3) Uiso 1 1 calc R U . . .
H12B H 0.6195 0.0997 -0.1933 0.036(3) Uiso 1 1 calc R U . . .
H12C H 0.5014 0.1175 -0.1906 0.036(3) Uiso 1 1 calc R U . . .
C13 C 0.51460(14) 0.4171(2) 0.12185(7) 0.0271(4) Uani 1 1 d D . . . .
H13A H 0.5109 0.3447 0.1517 0.036(4) Uiso 1 1 calc R U . . .
H13B H 0.4509 0.4770 0.1141 0.036(4) Uiso 1 1 calc R U . . .
C14 C 0.60806(13) 0.5127(2) 0.14128(7) 0.0261(4) Uani 1 1 d D . . . .
H14A H 0.6705 0.4522 0.1491 0.040(4) Uiso 1 1 calc R U . . .
H14B H 0.6036 0.5648 0.1760 0.040(4) Uiso 1 1 calc R U . . .
H14C H 0.6110 0.5837 0.1114 0.040(4) Uiso 1 1 calc R U . . .
C15 C 0.09097(11) -0.11044(16) 0.05516(6) 0.0130(3) Uani 1 1 d . . . . .
H15 H 0.0458 -0.1870 0.0382 0.012(4) Uiso 1 1 calc R U . . .
C16 C 0.09513(11) -0.07809(17) 0.11252(6) 0.0146(3) Uani 1 1 d . . . . .
C17 C 0.16436(11) 0.03006(16) 0.14354(6) 0.0143(3) Uani 1 1 d . . . . .
C18 C 0.02625(14) -0.1708(2) 0.13673(7) 0.0263(4) Uani 1 1 d . . . . .
C19 C -0.0270(2) -0.2515(4) 0.21846(14) 0.0285(7) Uani 0.6 1 d D . P A 1
H19A H -0.0140 -0.3479 0.2030 0.036(3) Uiso 0.6 1 calc R U P A 1
H19B H 0.0050 -0.2486 0.2599 0.036(3) Uiso 0.6 1 calc R U P A 1
C20 C -0.1394(3) -0.2165(4) 0.20558(16) 0.0405(8) Uani 0.6 1 d D . P A 1
H20A H -0.1489 -0.1175 0.2189 0.036(3) Uiso 0.6 1 calc R U P A 1
H20B H -0.1746 -0.2868 0.2249 0.036(3) Uiso 0.6 1 calc R U P A 1
H20C H -0.1686 -0.2222 0.1644 0.036(3) Uiso 0.6 1 calc R U P A 1
C19X C -0.0893(3) -0.1655(4) 0.20064(16) 0.0146(7) Uani 0.4 1 d D . P A 2
H19C H -0.1434 -0.1913 0.1662 0.036(3) Uiso 0.4 1 calc R U P A 2
H19D H -0.1150 -0.0875 0.2220 0.036(3) Uiso 0.4 1 calc R U P A 2
C20X C -0.0518(4) -0.2976(5) 0.23748(18) 0.0227(9) Uani 0.4 1 d D . P A 2
H20D H -0.0352 -0.3765 0.2138 0.036(3) Uiso 0.4 1 calc R U P A 2
H20E H -0.1060 -0.3303 0.2557 0.036(3) Uiso 0.4 1 calc R U P A 2
H20F H 0.0102 -0.2715 0.2669 0.036(3) Uiso 0.4 1 calc R U P A 2
C21 C 0.24075(13) 0.14080(19) 0.23303(7) 0.0218(3) Uani 1 1 d D . . . .
H21A H 0.2136 0.2398 0.2214 0.032(4) Uiso 1 1 calc R U . . .
H21B H 0.3118 0.1333 0.2276 0.032(4) Uiso 1 1 calc R U . . .
C22 C 0.23985(16) 0.1115(2) 0.29395(7) 0.0300(4) Uani 1 1 d D . . . .
H22A H 0.1685 0.1136 0.2980 0.046(4) Uiso 1 1 calc R U . . .
H22B H 0.2804 0.1867 0.3184 0.046(4) Uiso 1 1 calc R U . . .
H22C H 0.2701 0.0152 0.3052 0.046(4) Uiso 1 1 calc R U . . .
C23 C 0.22341(12) 0.45850(18) -0.04808(7) 0.0185(3) Uani 1 1 d . . . . .
H23A H 0.2875 0.4121 -0.0269 0.029(2) Uiso 1 1 calc R U . . .
H23B H 0.2373 0.5606 -0.0560 0.029(2) Uiso 1 1 calc R U . . .
H23C H 0.1972 0.4065 -0.0841 0.029(2) Uiso 1 1 calc R U . . .
C24 C 0.19738(12) 0.54819(18) 0.05506(7) 0.0196(3) Uani 1 1 d . . . . .
H24A H 0.1527 0.5594 0.0815 0.029(2) Uiso 1 1 calc R U . . .
H24B H 0.2173 0.6449 0.0439 0.029(2) Uiso 1 1 calc R U . . .
H24C H 0.2595 0.4933 0.0737 0.029(2) Uiso 1 1 calc R U . . .

loop_
_atom_site_aniso_label
_atom_site_aniso_U_11
_atom_site_aniso_U_22
_atom_site_aniso_U_33
_atom_site_aniso_U_23
_atom_site_aniso_U_13
_atom_site_aniso_U_12
Zn1 0.01438(9) 0.01449(9) 0.01322(9) -0.00216(6) 0.00566(6) -0.00399(6)
S1 0.01324(16) 0.01516(17) 0.01598(17) 0.00006(13) 0.00491(13) -0.00207(13)
Cl1 0.0327(2) 0.0357(2) 0.01453(17) -0.00922(16) 0.00945(16) -0.00988(18)
Cl2 0.02314(18) 0.02234(19) 0.02019(18) -0.00842(15) 0.00400(15) -0.00846(15)
O1 0.0162(5) 0.0222(6) 0.0169(5) -0.0046(4) 0.0070(4) -0.0059(4)
O2 0.0172(5) 0.0264(6) 0.0157(5) -0.0070(4) 0.0061(4) -0.0074(4)
O3 0.0222(6) 0.0356(7) 0.0278(6) -0.0131(5) 0.0133(5) -0.0146(5)
O4 0.0176(5) 0.0296(6) 0.0173(5) -0.0060(5) 0.0094(4) -0.0075(5)
O5 0.0198(5) 0.0194(5) 0.0145(5) -0.0034(4) 0.0064(4) -0.0064(4)
O6 0.0229(5) 0.0228(6) 0.0116(5) -0.0033(4) 0.0042(4) -0.0076(4)
O7 0.0468(8) 0.0319(7) 0.0178(6) -0.0033(5) 0.0105(5) -0.0250(6)
O8 0.1130(16) 0.1102(16) 0.0432(9) -0.0522(10) 0.0611(11) -0.0986(14)
O9 0.0165(5) 0.0142(5) 0.0211(5) 0.0010(4) 0.0069(4) -0.0035(4)
N1 0.0154(6) 0.0172(6) 0.0140(6) -0.0027(5) 0.0050(5) -0.0040(5)
N2 0.0134(6) 0.0149(6) 0.0123(6) -0.0012(5) 0.0035(5) -0.0017(5)
C1 0.0144(6) 0.0155(7) 0.0139(7) -0.0005(5) 0.0031(5) -0.0019(5)
C2 0.0184(7) 0.0228(8) 0.0154(7) -0.0015(6) 0.0066(6) -0.0043(6)
C3 0.0212(7) 0.0208(8) 0.0117(7) -0.0027(6) 0.0047(6) -0.0020(6)
C4 0.0160(7) 0.0134(7) 0.0142(7) -0.0016(5) 0.0004(5) -0.0019(5)
C5 0.0145(6) 0.0138(7) 0.0153(7) 0.0006(5) 0.0038(5) -0.0005(5)
C6 0.0136(6) 0.0138(7) 0.0123(6) 0.0002(5) 0.0029(5) 0.0006(5)
C7 0.0156(7) 0.0161(7) 0.0141(7) -0.0002(6) 0.0049(5) -0.0001(5)
C8 0.0142(6) 0.0166(7) 0.0153(7) -0.0008(6) 0.0052(5) -0.0019(6)
C9 0.0145(6) 0.0153(7) 0.0149(7) 0.0009(5) 0.0029(5) -0.0012(5)
C10 0.0154(7) 0.0178(7) 0.0159(7) -0.0002(6) 0.0047(6) -0.0007(6)
C11 0.0184(7) 0.0241(8) 0.0198(7) -0.0010(6) 0.0109(6) -0.0024(6)
C12 0.0251(8) 0.0349(10) 0.0195(8) -0.0042(7) 0.0086(7) 0.0008(7)
C13 0.0278(9) 0.0362(10) 0.0204(8) -0.0130(7) 0.0118(7) -0.0137(8)
C14 0.0237(8) 0.0327(10) 0.0217(8) -0.0092(7) 0.0052(7) -0.0094(7)
C15 0.0121(6) 0.0118(6) 0.0144(7) 0.0006(5) 0.0018(5) 0.0001(5)
C16 0.0151(6) 0.0154(7) 0.0141(7) -0.0005(5) 0.0050(5) -0.0021(5)
C17 0.0152(6) 0.0159(7) 0.0121(6) -0.0005(5) 0.0038(5) 0.0012(5)
C18 0.0353(9) 0.0318(9) 0.0136(7) -0.0038(7) 0.0095(7) -0.0175(8)
C19 0.0370(17) 0.0316(17) 0.0201(15) 0.0000(13) 0.0131(13) -0.0076(15)
C20 0.045(2) 0.043(2) 0.041(2) -0.0031(16) 0.0230(17) 0.0002(18)
C19X 0.0082(15) 0.0195(19) 0.0198(18) 0.0040(15) 0.0104(14) -0.0057(15)
C20X 0.034(2) 0.020(2) 0.019(2) 0.0083(17) 0.0166(19) 0.0023(18)
C21 0.0223(8) 0.0262(9) 0.0161(7) -0.0069(6) 0.0033(6) -0.0059(6)
C22 0.0442(11) 0.0282(9) 0.0159(8) -0.0051(7) 0.0037(7) -0.0024(8)
C23 0.0189(7) 0.0208(8) 0.0183(7) 0.0004(6) 0.0093(6) -0.0030(6)
C24 0.0213(7) 0.0183(7) 0.0198(7) -0.0052(6) 0.0058(6) -0.0036(6)

loop_
_atom_type_symbol
_atom_type_description
_atom_type_scat_dispersion_real
_atom_type_scat_dispersion_imag
_atom_type_scat_source
C C 0.0033 0.0016 'International Tables Vol C Tables 4.2.6.8 and 6.1.1.4'
H H 0.0000 0.0000 'International Tables Vol C Tables 4.2.6.8 and 6.1.1.4'
N N 0.0061 0.0033 'International Tables Vol C Tables 4.2.6.8 and 6.1.1.4'
O O 0.0106 0.0060 'International Tables Vol C Tables 4.2.6.8 and 6.1.1.4'
Cl Cl 0.1484 0.1585 'International Tables Vol C Tables 4.2.6.8 and 6.1.1.4'
S S 0.1246 0.1234 'International Tables Vol C Tables 4.2.6.8 and 6.1.1.4'
Zn Zn 0.2839 1.4301 'International Tables Vol C Tables 4.2.6.8 and 6.1.1.4'

loop_
_geom_angle_atom_site_label_1
_geom_angle_atom_site_label_2
_geom_angle_atom_site_label_3
_geom_angle
O9 Zn1 O5 99.64(4)
O9 Zn1 N1 109.83(5)
O5 Zn1 N1 149.72(5)
O9 Zn1 N2 100.54(5)
O5 Zn1 N2 87.50(5)
N1 Zn1 N2 80.60(5)
O9 Zn1 O1 105.16(4)
O5 Zn1 O1 92.44(4)
N1 Zn1 O1 86.59(5)
N2 Zn1 O1 153.92(5)
O9 S1 C24 104.18(7)
O9 S1 C23 106.67(7)
C24 S1 C23 99.75(7)
C9 O1 Zn1 131.30(10)
C9 O2 C13 116.01(12)
C10 O4 C11 116.66(12)
C17 O5 Zn1 129.92(10)
C17 O6 C21 117.41(12)
C18 O8 C19X 117.3(2)
C18 O8 C19 110.30(18)
S1 O9 Zn1 135.43(6)
C7 N1 C1 120.51(13)
C7 N1 Zn1 127.76(11)
C1 N1 Zn1 111.72(9)
C15 N2 C6 121.20(13)
C15 N2 Zn1 127.10(10)
C6 N2 Zn1 111.69(9)
C2 C1 N1 124.88(13)
C2 C1 C6 119.30(13)
N1 C1 C6 115.80(13)
C3 C2 C1 120.66(14)
C3 C2 H2 119.7
C1 C2 H2 119.7
C2 C3 C4 120.13(14)
C2 C3 Cl1 118.86(12)
C4 C3 Cl1 121.00(12)
C5 C4 C3 120.18(14)
C5 C4 Cl2 118.82(11)
C3 C4 Cl2 121.01(11)
C4 C5 C6 120.39(13)
C4 C5 H5 119.8
C6 C5 H5 119.8
C5 C6 N2 125.11(13)
C5 C6 C1 119.34(13)
N2 C6 C1 115.54(13)
N1 C7 C8 127.31(14)
N1 C7 H7 116.3
C8 C7 H7 116.3
C7 C8 C9 121.45(13)
C7 C8 C10 116.94(13)
C9 C8 C10 121.60(13)
O1 C9 O2 118.62(13)
O1 C9 C8 125.12(14)
O2 C9 C8 116.25(12)
O3 C10 O4 121.03(13)
O3 C10 C8 128.38(14)
O4 C10 C8 110.57(12)
O4 C11 C12 106.36(13)
O4 C11 H11A 110.5
C12 C11 H11A 110.5
O4 C11 H11B 110.5
C12 C11 H11B 110.5
H11A C11 H11B 108.6
C11 C12 H12A 109.5
C11 C12 H12B 109.5
H12A C12 H12B 109.5
C11 C12 H12C 109.5
H12A C12 H12C 109.5
H12B C12 H12C 109.5
O2 C13 C14 107.53(13)
O2 C13 H13A 110.2
C14 C13 H13A 110.2
O2 C13 H13B 110.2
C14 C13 H13B 110.2
H13A C13 H13B 108.5
C13 C14 H14A 109.5
C13 C14 H14B 109.5
H14A C14 H14B 109.5
C13 C14 H14C 109.5
H14A C14 H14C 109.5
H14B C14 H14C 109.5
N2 C15 C16 126.32(14)
N2 C15 H15 116.8
C16 C15 H15 116.8
C15 C16 C17 121.86(13)
C15 C16 C18 113.06(13)
C17 C16 C18 125.01(13)
O5 C17 O6 118.58(13)
O5 C17 C16 126.09(13)
O6 C17 C16 115.27(13)
O7 C18 O8 121.49(15)
O7 C18 C16 123.82(15)
O8 C18 C16 114.67(15)
C20 C19 O8 99.8(3)
C20 C19 H19A 111.8
O8 C19 H19A 111.8
C20 C19 H19B 111.8
O8 C19 H19B 111.8
H19A C19 H19B 109.5
C19 C20 H20A 109.5
C19 C20 H20B 109.5
H20A C20 H20B 109.5
C19 C20 H20C 109.5
H20A C20 H20C 109.5
H20B C20 H20C 109.5
O8 C19X C20X 98.6(3)
O8 C19X H19C 112.1
C20X C19X H19C 112.1
O8 C19X H19D 112.1
C20X C19X H19D 112.1
H19C C19X H19D 109.7
C19X C20X H20D 109.5
C19X C20X H20E 109.5
H20D C20X H20E 109.5
C19X C20X H20F 109.5
H20D C20X H20F 109.5
H20E C20X H20F 109.5
O6 C21 C22 105.59(13)
O6 C21 H21A 110.6
C22 C21 H21A 110.6
O6 C21 H21B 110.6
C22 C21 H21B 110.6
H21A C21 H21B 108.8
C21 C22 H22A 109.5
C21 C22 H22B 109.5
H22A C22 H22B 109.5
C21 C22 H22C 109.5
H22A C22 H22C 109.5
H22B C22 H22C 109.5
S1 C23 H23A 109.5
S1 C23 H23B 109.5
H23A C23 H23B 109.5
S1 C23 H23C 109.5
H23A C23 H23C 109.5
H23B C23 H23C 109.5
S1 C24 H24A 109.5
S1 C24 H24B 109.5
H24A C24 H24B 109.5
S1 C24 H24C 109.5
H24A C24 H24C 109.5
H24B C24 H24C 109.5

loop_
_geom_bond_atom_site_label_1
_geom_bond_atom_site_label_2
_geom_bond_distance
Zn1 O9 2.0082(11)
Zn1 O5 2.0279(11)
Zn1 N1 2.0386(12)
Zn1 N2 2.0389(12)
Zn1 O1 2.0419(11)
S1 O9 1.5281(11)
S1 C24 1.7828(16)
S1 C23 1.7836(15)
Cl1 C3 1.7365(15)
Cl2 C4 1.7309(15)
O1 C9 1.2552(17)
O2 C9 1.3352(18)
O2 C13 1.4504(18)
O3 C10 1.2057(19)
O4 C10 1.3648(18)
O4 C11 1.4413(17)
O5 C17 1.2487(18)
O6 C17 1.3383(17)
O6 C21 1.4511(18)
O7 C18 1.214(2)
O8 C18 1.337(2)
O8 C19X 1.510(3)
O8 C19 1.552(4)
N1 C7 1.3090(18)
N1 C1 1.4113(19)
N2 C15 1.3149(18)
N2 C6 1.4084(18)
C1 C2 1.394(2)
C1 C6 1.4153(19)
C2 C3 1.383(2)
C2 H2 0.9500
C3 C4 1.392(2)
C4 C5 1.386(2)
C5 C6 1.397(2)
C5 H5 0.9500
C7 C8 1.411(2)
C7 H7 0.9500
C8 C9 1.434(2)
C8 C10 1.4731(19)
C11 C12 1.509(2)
C11 H11A 0.9900
C11 H11B 0.9900
C12 H12A 0.9800
C12 H12B 0.9800
C12 H12C 0.9800
C13 C14 1.502(2)
C13 H13A 0.9900
C13 H13B 0.9900
C14 H14A 0.9800
C14 H14B 0.9800
C14 H14C 0.9800
C15 C16 1.407(2)
C15 H15 0.9500
C16 C17 1.435(2)
C16 C18 1.472(2)
C19 C20 1.490(4)
C19 H19A 0.9900
C19 H19B 0.9900
C20 H20A 0.9800
C20 H20B 0.9800
C20 H20C 0.9800
C19X C20X 1.513(5)
C19X H19C 0.9900
C19X H19D 0.9900
C20X H20D 0.9800
C20X H20E 0.9800
C20X H20F 0.9800
C21 C22 1.500(2)
C21 H21A 0.9900
C21 H21B 0.9900
C22 H22A 0.9800
C22 H22B 0.9800
C22 H22C 0.9800
C23 H23A 0.9800
C23 H23B 0.9800
C23 H23C 0.9800
C24 H24A 0.9800
C24 H24B 0.9800
C24 H24C 0.9800
